data_4078019
loop_
_publ_author_name
'Zhang, Jie'
'Qiu, Jinshui'
'Yao, Yingming'
'Zhang, Yong'
'Wang, Yaorong'
'Shen, Qi'

_publ_section_title
;
 Synthesis and Characterization of Lanthanide Amides Bearing Aminophenoxy
 Ligands and Their Catalytic Activity for the Polymerization of Lactides
;
_journal_issue 8
_journal_name_full Organometallics
_journal_page_first 3138
_journal_paper_doi 10.1021/om300036a
_journal_volume 31
_journal_year 2012
_chemical_formula_moiety 'C56 H94 La2 N4 O4 Si4, 2(C7 H8)'
_chemical_formula_sum 'C70 H110 La2 N4 O4 Si4'
_chemical_formula_weight 1461.80
_chemical_name_systematic
; 
 ? 
;
_space_group_IT_number 14
_symmetry_cell_setting monoclinic
_symmetry_Int_Tables_number 14
_symmetry_space_group_name_Hall '-P 2ybc'
_symmetry_space_group_name_H-M 'P 1 21/c 1'
_atom_sites_solution_hydrogens geom
_atom_sites_solution_primary direct
_atom_sites_solution_secondary difmap
_audit_creation_method SHELXL-97
_cell_angle_alpha 90.00
_cell_angle_beta 110.3970(10)
_cell_angle_gamma 90.00
_cell_formula_units_Z 2
_cell_length_a 12.4370(7)
_cell_length_b 20.8532(11)
_cell_length_c 15.5541(9)
_cell_measurement_reflns_used 14953
_cell_measurement_temperature 223(2)
_cell_measurement_theta_max 27.5
_cell_measurement_theta_min 3.2
_cell_volume 3781.0(4)
_computing_cell_refinement CrystalClear
_computing_data_collection CrystalClear
_computing_data_reduction CrystalStructure
_computing_structure_refinement 'SHELXL-97 (Sheldrick, 1997)'
_computing_structure_solution 'SHELXS-97 (Sheldrick, 1990)'
_diffrn_ambient_temperature 223(2)
_diffrn_detector_area_resol_mean 14.63
_diffrn_measured_fraction_theta_full 0.995
_diffrn_measured_fraction_theta_max 0.995
_diffrn_measurement_device_type 'Rigaku Saturn'
_diffrn_measurement_method \w
_diffrn_radiation_monochromator graphite
_diffrn_radiation_source 'fine-focus sealed tube'
_diffrn_radiation_type MoK\a
_diffrn_radiation_wavelength 0.71075
_diffrn_reflns_av_R_equivalents 0.0374
_diffrn_reflns_av_sigmaI/netI 0.0486
_diffrn_reflns_limit_h_max 15
_diffrn_reflns_limit_h_min -14
_diffrn_reflns_limit_k_max 25
_diffrn_reflns_limit_k_min -23
_diffrn_reflns_limit_l_max 18
_diffrn_reflns_limit_l_min -16
_diffrn_reflns_number 18923
_diffrn_reflns_theta_full 25.50
_diffrn_reflns_theta_max 25.50
_diffrn_reflns_theta_min 3.24
_exptl_absorpt_coefficient_mu 1.223
_exptl_absorpt_correction_T_max 0.789
_exptl_absorpt_correction_T_min 0.562
_exptl_absorpt_correction_type multi-scan
_exptl_absorpt_process_details 'Jacobson, R. (1998) Private communication'
_exptl_crystal_colour yellow
_exptl_crystal_density_diffrn 1.284
_exptl_crystal_density_method 'not measured'
_exptl_crystal_description block
_exptl_crystal_F_000 1520
_exptl_crystal_size_max 0.40
_exptl_crystal_size_mid 0.30
_exptl_crystal_size_min 0.20
_refine_diff_density_max 1.969
_refine_diff_density_min -1.124
_refine_diff_density_rms 0.093
_refine_ls_extinction_method none
_refine_ls_goodness_of_fit_ref 1.109
_refine_ls_hydrogen_treatment constr
_refine_ls_matrix_type full
_refine_ls_number_parameters 355
_refine_ls_number_reflns 7004
_refine_ls_number_restraints 29
_refine_ls_restrained_S_all 1.116
_refine_ls_R_factor_all 0.0662
_refine_ls_R_factor_gt 0.0576
_refine_ls_shift/su_max 0.000
_refine_ls_shift/su_mean 0.000
_refine_ls_structure_factor_coef Fsqd
_refine_ls_weighting_details 'calc w=1/[\s^2^(Fo^2^)+(0.0572P)^2^+7.5360P] where P=(Fo^2^+2Fc^2^)/3'
_refine_ls_weighting_scheme calc
_refine_ls_wR_factor_gt 0.1346
_refine_ls_wR_factor_ref 0.1398
_reflns_number_gt 6200
_reflns_number_total 7004
_reflns_threshold_expression >2sigma(I)
_cod_data_source_file om300036a_si_001.cif
_cod_data_source_block complex3
_cod_original_sg_symbol_H-M 'P 21/c'
_cod_database_code 4078019

loop_
_symmetry_equiv_pos_as_xyz
'x, y, z'
'-x, y+1/2, -z+1/2'
'-x, -y, -z'
'x, -y-1/2, z-1/2'

loop_
_atom_site_label
_atom_site_type_symbol
_atom_site_fract_x
_atom_site_fract_y
_atom_site_fract_z
_atom_site_U_iso_or_equiv
_atom_site_adp_type
_atom_site_occupancy
_atom_site_symmetry_multiplicity
_atom_site_calc_flag
_atom_site_refinement_flags
_atom_site_disorder_assembly
_atom_site_disorder_group
La1 La 0.39197(2) 0.433986(14) 0.42821(2) 0.03662(13) Uani 1 1 d . . .
Si1 Si 0.10600(15) 0.39147(9) 0.30719(13) 0.0560(4) Uani 1 1 d . . .
Si2 Si 0.18784(15) 0.36722(8) 0.51257(13) 0.0536(4) Uani 1 1 d . . .
O1 O 0.4539(3) 0.54790(16) 0.4319(2) 0.0377(8) Uani 1 1 d . . .
O2 O 0.4233(4) 0.32315(17) 0.3653(3) 0.0515(10) Uani 1 1 d . . .
N1 N 0.4963(4) 0.43294(19) 0.3264(3) 0.0405(10) Uani 1 1 d . . .
N2 N 0.2076(4) 0.3913(2) 0.4145(3) 0.0464(11) Uani 1 1 d . . .
C1 C 0.3882(4) 0.5632(2) 0.3435(3) 0.0346(11) Uani 1 1 d . . .
C2 C 0.2864(4) 0.6003(2) 0.3225(3) 0.0360(11) Uani 1 1 d . . .
C3 C 0.2274(5) 0.6123(2) 0.2295(4) 0.0411(12) Uani 1 1 d . . .
H3 H 0.1593 0.6364 0.2139 0.049 Uiso 1 1 calc R . .
C4 C 0.2621(5) 0.5912(3) 0.1587(4) 0.0444(13) Uani 1 1 d . . .
C5 C 0.3586(5) 0.5534(3) 0.1824(4) 0.0439(13) Uani 1 1 d . . .
H5 H 0.3817 0.5367 0.1354 0.053 Uiso 1 1 calc R . .
C6 C 0.4232(4) 0.5388(2) 0.2724(4) 0.0379(11) Uani 1 1 d . . .
C7 C 0.5238(5) 0.4940(3) 0.2936(4) 0.0445(13) Uani 1 1 d . . .
H7A H 0.5428 0.4870 0.2382 0.053 Uiso 1 1 calc R . .
H7B H 0.5908 0.5130 0.3404 0.053 Uiso 1 1 calc R . .
C8 C 0.5469(5) 0.3787(3) 0.3059(4) 0.0474(14) Uani 1 1 d . . .
C9 C 0.5066(6) 0.3183(3) 0.3237(4) 0.0536(15) Uani 1 1 d . . .
C10 C 0.5450(8) 0.2612(3) 0.3013(5) 0.075(2) Uani 1 1 d . . .
H10 H 0.5144 0.2221 0.3121 0.090 Uiso 1 1 calc R . .
C11 C 0.6302(9) 0.2624(4) 0.2621(6) 0.098(3) Uani 1 1 d . . .
H11 H 0.6563 0.2239 0.2449 0.118 Uiso 1 1 calc R . .
C12 C 0.6751(8) 0.3188(4) 0.2491(6) 0.091(3) Uani 1 1 d . . .
H12 H 0.7349 0.3187 0.2253 0.110 Uiso 1 1 calc R . .
C13 C 0.6356(6) 0.3772(3) 0.2699(4) 0.0656(18) Uani 1 1 d . . .
H13 H 0.6686 0.4157 0.2597 0.079 Uiso 1 1 calc R . .
C14 C 0.3772(7) 0.2638(3) 0.3843(6) 0.076(2) Uani 1 1 d . . .
H14A H 0.3464 0.2390 0.3283 0.114 Uiso 1 1 calc R . .
H14B H 0.3165 0.2727 0.4084 0.114 Uiso 1 1 calc R . .
H14C H 0.4375 0.2395 0.4292 0.114 Uiso 1 1 calc R . .
C15 C 0.2460(5) 0.6277(3) 0.3971(4) 0.0424(12) Uani 1 1 d . . .
C16 C 0.1291(6) 0.6610(4) 0.3562(5) 0.072(2) Uani 1 1 d . . .
H16A H 0.1345 0.6953 0.3158 0.107 Uiso 1 1 calc R . .
H16B H 0.1069 0.6785 0.4053 0.107 Uiso 1 1 calc R . .
H16C H 0.0721 0.6301 0.3216 0.107 Uiso 1 1 calc R . .
C17 C 0.3313(6) 0.6791(3) 0.4519(4) 0.0573(16) Uani 1 1 d . . .
H17A H 0.4078 0.6610 0.4756 0.086 Uiso 1 1 calc R . .
H17B H 0.3091 0.6938 0.5025 0.086 Uiso 1 1 calc R . .
H17C H 0.3306 0.7151 0.4121 0.086 Uiso 1 1 calc R . .
C18 C 0.2334(6) 0.5749(3) 0.4621(4) 0.0545(15) Uani 1 1 d . . .
H18A H 0.1846 0.5409 0.4265 0.082 Uiso 1 1 calc R . .
H18B H 0.1993 0.5929 0.5041 0.082 Uiso 1 1 calc R . .
H18C H 0.3084 0.5575 0.4967 0.082 Uiso 1 1 calc R . .
C19 C 0.1939(10) 0.6068(6) 0.0585(6) 0.126(2) Uani 1 1 d . . .
C20 C 0.1364(10) 0.5499(5) 0.0104(6) 0.126(2) Uani 1 1 d . . .
H20A H 0.1849 0.5127 0.0331 0.188 Uiso 1 1 calc R . .
H20B H 0.1215 0.5548 -0.0548 0.188 Uiso 1 1 calc R . .
H20C H 0.0644 0.5441 0.0206 0.188 Uiso 1 1 calc R . .
C21 C 0.2716(9) 0.6283(5) 0.0082(6) 0.126(2) Uani 1 1 d . . .
H21A H 0.3267 0.5947 0.0110 0.188 Uiso 1 1 calc R . .
H21B H 0.3119 0.6669 0.0367 0.188 Uiso 1 1 calc R . .
H21C H 0.2261 0.6371 -0.0554 0.188 Uiso 1 1 calc R . .
C22 C 0.1196(9) 0.6663(6) 0.0480(6) 0.126(2) Uani 1 1 d . . .
H22A H 0.0973 0.6820 -0.0145 0.188 Uiso 1 1 calc R . .
H22B H 0.1626 0.6992 0.0900 0.188 Uiso 1 1 calc R . .
H22C H 0.0514 0.6556 0.0618 0.188 Uiso 1 1 calc R . .
C23 C -0.0283(7) 0.4343(5) 0.3007(7) 0.107(3) Uani 1 1 d . . .
H23A H -0.0600 0.4150 0.3434 0.160 Uiso 1 1 calc R . .
H23B H -0.0836 0.4312 0.2389 0.160 Uiso 1 1 calc R . .
H23C H -0.0112 0.4791 0.3165 0.160 Uiso 1 1 calc R . .
C24 C 0.0631(8) 0.3103(4) 0.2571(6) 0.095(3) Uani 1 1 d . . .
H24A H 0.1305 0.2873 0.2558 0.143 Uiso 1 1 calc R . .
H24B H 0.0086 0.3144 0.1951 0.143 Uiso 1 1 calc R . .
H24C H 0.0280 0.2867 0.2942 0.143 Uiso 1 1 calc R . .
C25 C 0.1687(7) 0.4333(4) 0.2297(5) 0.084(3) Uani 1 1 d . . .
H25A H 0.1828 0.4779 0.2479 0.126 Uiso 1 1 calc R . .
H25B H 0.1156 0.4309 0.1670 0.126 Uiso 1 1 calc R . .
H25C H 0.2405 0.4128 0.2339 0.126 Uiso 1 1 calc R . .
C26 C 0.1277(6) 0.4321(3) 0.5653(5) 0.070(2) Uani 1 1 d . . .
H26A H 0.1812 0.4677 0.5826 0.105 Uiso 1 1 calc R . .
H26B H 0.1152 0.4156 0.6194 0.105 Uiso 1 1 calc R . .
H26C H 0.0553 0.4467 0.5214 0.105 Uiso 1 1 calc R . .
C27 C 0.3317(6) 0.3438(3) 0.5990(5) 0.0669(18) Uani 1 1 d . . .
H27A H 0.3647 0.3095 0.5740 0.100 Uiso 1 1 calc R . .
H27B H 0.3217 0.3292 0.6550 0.100 Uiso 1 1 calc R . .
H27C H 0.3826 0.3806 0.6124 0.100 Uiso 1 1 calc R . .
C28 C 0.0916(7) 0.2957(4) 0.4983(6) 0.086(2) Uani 1 1 d . . .
H28A H 0.0157 0.3059 0.4555 0.129 Uiso 1 1 calc R . .
H28B H 0.0864 0.2842 0.5572 0.129 Uiso 1 1 calc R . .
H28C H 0.1229 0.2598 0.4749 0.129 Uiso 1 1 calc R . .
C29 C 0.3065(19) 0.3745(11) 1.0029(15) 0.139(3) Uiso 0.50 1 d PD A 1
C29' C 0.2363(18) 0.3908(11) 0.9110(15) 0.139(3) Uiso 0.50 1 d PD B 2
C30 C 0.401(2) 0.3984(10) 0.9882(16) 0.139(3) Uiso 0.50 1 d PD A 1
C30' C 0.3120(19) 0.4273(10) 0.8836(17) 0.139(3) Uiso 0.50 1 d PD B 2
C31 C 0.389(2) 0.4238(11) 0.9021(16) 0.139(3) Uiso 0.50 1 d PD A 1
C31' C 0.420(2) 0.4347(11) 0.9516(17) 0.139(3) Uiso 0.50 1 d PD B 2
C32 C 0.288(2) 0.4316(11) 0.8254(18) 0.139(3) Uiso 0.50 1 d PD A 1
C32' C 0.452(2) 0.4056(12) 1.0371(17) 0.139(3) Uiso 0.50 1 d PD B 2
C33 C 0.202(2) 0.4022(13) 0.8494(18) 0.139(3) Uiso 0.50 1 d PD A 1
C33' C 0.3769(19) 0.3695(12) 1.0676(16) 0.139(3) Uiso 0.50 1 d PD B 2
C34 C 0.203(2) 0.3755(13) 0.9300(15) 0.139(3) Uiso 0.50 1 d PD A 1
C34' C 0.2642(19) 0.3680(14) 0.9993(16) 0.139(3) Uiso 0.50 1 d PD B 2
C35 C 0.317(2) 0.3440(12) 1.0943(15) 0.139(3) Uiso 0.50 1 d PD A 1
C35' C 0.1186(19) 0.3888(12) 0.8337(15) 0.139(3) Uiso 0.50 1 d PD B 2

loop_
_atom_site_aniso_label
_atom_site_aniso_U_11
_atom_site_aniso_U_22
_atom_site_aniso_U_33
_atom_site_aniso_U_23
_atom_site_aniso_U_13
_atom_site_aniso_U_12
La1 0.03653(19) 0.03625(19) 0.03560(19) -0.00405(12) 0.01070(14) -0.00469(13)
Si1 0.0461(9) 0.0529(10) 0.0589(11) -0.0047(8) 0.0054(8) -0.0129(8)
Si2 0.0483(9) 0.0509(9) 0.0635(11) 0.0066(8) 0.0217(8) -0.0071(8)
O1 0.0406(19) 0.0371(18) 0.0324(18) 0.0033(15) 0.0092(15) 0.0032(16)
O2 0.065(3) 0.0334(19) 0.055(2) -0.0026(18) 0.020(2) 0.0007(19)
N1 0.046(3) 0.036(2) 0.042(2) 0.0016(19) 0.018(2) 0.007(2)
N2 0.039(2) 0.045(3) 0.051(3) 0.000(2) 0.011(2) -0.009(2)
C1 0.035(3) 0.032(3) 0.034(3) 0.005(2) 0.008(2) -0.002(2)
C2 0.041(3) 0.031(3) 0.036(3) 0.001(2) 0.014(2) -0.002(2)
C3 0.039(3) 0.041(3) 0.040(3) 0.007(2) 0.010(2) 0.007(2)
C4 0.046(3) 0.045(3) 0.040(3) 0.005(3) 0.012(3) 0.001(3)
C5 0.052(3) 0.043(3) 0.038(3) 0.005(2) 0.019(3) 0.007(3)
C6 0.037(3) 0.035(3) 0.044(3) 0.005(2) 0.018(2) 0.001(2)
C7 0.049(3) 0.045(3) 0.046(3) 0.005(3) 0.024(3) 0.008(3)
C8 0.062(4) 0.045(3) 0.038(3) 0.001(2) 0.020(3) 0.017(3)
C9 0.070(4) 0.046(3) 0.039(3) 0.000(3) 0.011(3) 0.016(3)
C10 0.121(6) 0.045(4) 0.059(4) -0.005(3) 0.032(4) 0.026(4)
C11 0.164(9) 0.065(5) 0.087(6) 0.006(4) 0.069(6) 0.054(6)
C12 0.124(7) 0.084(6) 0.090(6) 0.007(5) 0.067(6) 0.052(5)
C13 0.078(5) 0.069(4) 0.060(4) 0.008(3) 0.036(4) 0.028(4)
C14 0.095(6) 0.035(3) 0.100(6) 0.006(4) 0.037(5) -0.008(3)
C15 0.046(3) 0.041(3) 0.038(3) 0.002(2) 0.013(2) 0.007(2)
C16 0.064(4) 0.089(5) 0.063(4) 0.002(4) 0.023(3) 0.035(4)
C17 0.079(4) 0.043(3) 0.047(3) -0.005(3) 0.017(3) 0.006(3)
C18 0.058(4) 0.057(4) 0.055(4) 0.006(3) 0.027(3) 0.005(3)
C19 0.144(5) 0.153(5) 0.052(3) 0.032(3) 0.000(3) 0.017(4)
C20 0.144(5) 0.153(5) 0.052(3) 0.032(3) 0.000(3) 0.017(4)
C21 0.144(5) 0.153(5) 0.052(3) 0.032(3) 0.000(3) 0.017(4)
C22 0.144(5) 0.153(5) 0.052(3) 0.032(3) 0.000(3) 0.017(4)
C23 0.059(5) 0.139(9) 0.095(7) -0.005(6) -0.006(5) 0.016(5)
C24 0.112(7) 0.068(5) 0.079(5) -0.011(4) -0.001(5) -0.036(5)
C25 0.080(5) 0.103(6) 0.050(4) 0.006(4) 0.000(4) -0.034(5)
C26 0.069(5) 0.079(5) 0.073(5) 0.008(4) 0.039(4) 0.000(4)
C27 0.065(4) 0.063(4) 0.066(4) 0.006(3) 0.015(4) 0.001(3)
C28 0.080(5) 0.071(5) 0.109(6) 0.011(5) 0.037(5) -0.027(4)

loop_
_atom_type_symbol
_atom_type_description
_atom_type_scat_dispersion_real
_atom_type_scat_dispersion_imag
_atom_type_scat_source
C C 0.0033 0.0016 'International Tables Vol C Tables 4.2.6.8 and 6.1.1.4'
H H 0.0000 0.0000 'International Tables Vol C Tables 4.2.6.8 and 6.1.1.4'
La La -0.2871 2.4523 'International Tables Vol C Tables 4.2.6.8 and 6.1.1.4'
N N 0.0061 0.0033 'International Tables Vol C Tables 4.2.6.8 and 6.1.1.4'
O O 0.0106 0.0060 'International Tables Vol C Tables 4.2.6.8 and 6.1.1.4'
Si Si 0.0817 0.0704 'International Tables Vol C Tables 4.2.6.8 and 6.1.1.4'

loop_
_geom_angle_atom_site_label_1
_geom_angle_atom_site_label_2
_geom_angle_atom_site_label_3
_geom_angle
_geom_angle_site_symmetry_1
_geom_angle_site_symmetry_3
N1 La1 O1 99.12(14) . 3_666
N1 La1 N2 131.73(16) . .
O1 La1 N2 125.57(14) 3_666 .
N1 La1 O1 77.73(13) . .
O1 La1 O1 71.52(13) 3_666 .
N2 La1 O1 129.34(14) . .
N1 La1 O2 63.30(13) . .
O1 La1 O2 107.95(12) 3_666 .
N2 La1 O2 84.27(15) . .
O1 La1 O2 140.63(12) . .
N1 La1 C1 69.07(14) . .
O1 La1 C1 98.27(13) 3_666 .
N2 La1 C1 115.27(15) . .
O1 La1 C1 27.00(12) . .
O2 La1 C1 128.20(14) . .
N1 La1 Si1 109.13(12) . .
O1 La1 Si1 151.04(9) 3_666 .
N2 La1 Si1 25.81(12) . .
O1 La1 Si1 120.04(8) . .
O2 La1 Si1 80.19(10) . .
C1 La1 Si1 97.69(10) . .
N1 La1 Si2 151.34(11) . .
O1 La1 Si2 100.24(9) 3_666 .
N2 La1 Si2 25.38(12) . .
O1 La1 Si2 128.67(9) . .
O2 La1 Si2 90.61(10) . .
C1 La1 Si2 128.06(10) . .
Si1 La1 Si2 51.18(4) . .
N1 La1 La1 87.78(11) . 3_666
O1 La1 La1 36.74(8) 3_666 3_666
N2 La1 La1 138.56(11) . 3_666
O1 La1 La1 34.78(8) . 3_666
O2 La1 La1 132.29(9) . 3_666
C1 La1 La1 61.61(10) . 3_666
Si1 La1 La1 147.35(3) . 3_666
Si2 La1 La1 120.07(3) . 3_666
N2 Si1 C24 114.4(3) . .
N2 Si1 C25 107.4(3) . .
C24 Si1 C25 106.1(4) . .
N2 Si1 C23 113.4(4) . .
C24 Si1 C23 107.0(4) . .
C25 Si1 C23 108.0(5) . .
N2 Si1 La1 37.75(15) . .
C24 Si1 La1 122.9(3) . .
C25 Si1 La1 69.8(2) . .
C23 Si1 La1 129.0(3) . .
N2 Si2 C26 112.6(3) . .
N2 Si2 C28 114.4(3) . .
C26 Si2 C28 106.9(4) . .
N2 Si2 C27 108.5(3) . .
C26 Si2 C27 107.4(3) . .
C28 Si2 C27 106.6(3) . .
N2 Si2 La1 37.14(15) . .
C26 Si2 La1 109.2(2) . .
C28 Si2 La1 141.5(3) . .
C27 Si2 La1 75.0(2) . .
C1 O1 La1 153.0(3) . 3_666
C1 O1 La1 97.3(3) . .
La1 O1 La1 108.48(13) 3_666 .
C9 O2 C14 116.3(5) . .
C9 O2 La1 118.1(3) . .
C14 O2 La1 124.6(4) . .
C8 N1 C7 116.8(5) . .
C8 N1 La1 124.1(3) . .
C7 N1 La1 118.5(3) . .
Si2 N2 Si1 126.0(3) . .
Si2 N2 La1 117.5(2) . .
Si1 N2 La1 116.4(2) . .
O1 C1 C6 117.5(4) . .
O1 C1 C2 122.0(4) . .
C6 C1 C2 120.5(4) . .
O1 C1 La1 55.7(2) . .
C6 C1 La1 93.3(3) . .
C2 C1 La1 117.9(3) . .
C3 C2 C1 116.2(5) . .
C3 C2 C15 121.7(5) . .
C1 C2 C15 122.1(4) . .
C4 C3 C2 124.6(5) . .
C4 C3 H3 117.7 . .
C2 C3 H3 117.7 . .
C5 C4 C3 116.9(5) . .
C5 C4 C19 121.2(7) . .
C3 C4 C19 121.8(7) . .
C4 C5 C6 122.9(5) . .
C4 C5 H5 118.6 . .
C6 C5 H5 118.6 . .
C5 C6 C1 118.9(5) . .
C5 C6 C7 120.2(5) . .
C1 C6 C7 120.7(5) . .
N1 C7 C6 109.9(4) . .
N1 C7 H7A 109.7 . .
C6 C7 H7A 109.7 . .
N1 C7 H7B 109.7 . .
C6 C7 H7B 109.7 . .
H7A C7 H7B 108.2 . .
N1 C8 C13 126.6(6) . .
N1 C8 C9 117.4(5) . .
C13 C8 C9 116.0(5) . .
C10 C9 O2 123.9(6) . .
C10 C9 C8 122.9(6) . .
O2 C9 C8 113.2(5) . .
C9 C10 C11 118.7(7) . .
C9 C10 H10 120.7 . .
C11 C10 H10 120.7 . .
C12 C11 C10 119.9(7) . .
C12 C11 H11 120.0 . .
C10 C11 H11 120.0 . .
C11 C12 C13 122.1(8) . .
C11 C12 H12 119.0 . .
C13 C12 H12 119.0 . .
C12 C13 C8 120.2(7) . .
C12 C13 H13 119.9 . .
C8 C13 H13 119.9 . .
O2 C14 H14A 109.5 . .
O2 C14 H14B 109.5 . .
H14A C14 H14B 109.5 . .
O2 C14 H14C 109.5 . .
H14A C14 H14C 109.5 . .
H14B C14 H14C 109.5 . .
C2 C15 C16 111.7(5) . .
C2 C15 C18 111.6(4) . .
C16 C15 C18 107.3(5) . .
C2 C15 C17 109.6(5) . .
C16 C15 C17 106.5(5) . .
C18 C15 C17 110.0(5) . .
C15 C16 H16A 109.5 . .
C15 C16 H16B 109.5 . .
H16A C16 H16B 109.5 . .
C15 C16 H16C 109.5 . .
H16A C16 H16C 109.5 . .
H16B C16 H16C 109.5 . .
C15 C17 H17A 109.5 . .
C15 C17 H17B 109.5 . .
H17A C17 H17B 109.5 . .
C15 C17 H17C 109.5 . .
H17A C17 H17C 109.5 . .
H17B C17 H17C 109.5 . .
C15 C18 H18A 109.5 . .
C15 C18 H18B 109.5 . .
H18A C18 H18B 109.5 . .
C15 C18 H18C 109.5 . .
H18A C18 H18C 109.5 . .
H18B C18 H18C 109.5 . .
C20 C19 C21 105.4(10) . .
C20 C19 C22 116.1(10) . .
C21 C19 C22 100.2(9) . .
C20 C19 C4 110.5(8) . .
C21 C19 C4 111.4(9) . .
C22 C19 C4 112.5(8) . .
C19 C20 H20A 109.5 . .
C19 C20 H20B 109.5 . .
H20A C20 H20B 109.5 . .
C19 C20 H20C 109.5 . .
H20A C20 H20C 109.5 . .
H20B C20 H20C 109.5 . .
C19 C21 H21A 109.5 . .
C19 C21 H21B 109.5 . .
H21A C21 H21B 109.5 . .
C19 C21 H21C 109.5 . .
H21A C21 H21C 109.5 . .
H21B C21 H21C 109.5 . .
C19 C22 H22A 109.5 . .
C19 C22 H22B 109.5 . .
H22A C22 H22B 109.5 . .
C19 C22 H22C 109.5 . .
H22A C22 H22C 109.5 . .
H22B C22 H22C 109.5 . .
Si1 C23 H23A 109.5 . .
Si1 C23 H23B 109.5 . .
H23A C23 H23B 109.5 . .
Si1 C23 H23C 109.5 . .
H23A C23 H23C 109.5 . .
H23B C23 H23C 109.5 . .
Si1 C24 H24A 109.5 . .
Si1 C24 H24B 109.5 . .
H24A C24 H24B 109.5 . .
Si1 C24 H24C 109.5 . .
H24A C24 H24C 109.5 . .
H24B C24 H24C 109.5 . .
Si1 C25 H25A 109.5 . .
Si1 C25 H25B 109.5 . .
H25A C25 H25B 109.5 . .
Si1 C25 H25C 109.5 . .
H25A C25 H25C 109.5 . .
H25B C25 H25C 109.5 . .
Si2 C26 H26A 109.5 . .
Si2 C26 H26B 109.5 . .
H26A C26 H26B 109.5 . .
Si2 C26 H26C 109.5 . .
H26A C26 H26C 109.5 . .
H26B C26 H26C 109.5 . .
Si2 C27 H27A 109.5 . .
Si2 C27 H27B 109.5 . .
H27A C27 H27B 109.5 . .
Si2 C27 H27C 109.5 . .
H27A C27 H27C 109.5 . .
H27B C27 H27C 109.5 . .
Si2 C28 H28A 109.5 . .
Si2 C28 H28B 109.5 . .
H28A C28 H28B 109.5 . .
Si2 C28 H28C 109.5 . .
H28A C28 H28C 109.5 . .
H28B C28 H28C 109.5 . .
C30 C29 C34 118(2) . .
C30 C29 C35 121(2) . .
C34 C29 C35 121.5(19) . .
C34' C29' C30' 122(2) . .
C34' C29' C35' 128(2) . .
C30' C29' C35' 109.8(19) . .
C29 C30 C31 119(2) . .
C29' C30' C31' 114(2) . .
C30 C31 C32 128(2) . .
C32' C31' C30' 124(2) . .
C33 C32 C31 105(2) . .
C31' C32' C33' 124(2) . .
C34 C33 C32 132(3) . .
C32' C33' C34' 111(2) . .
C33 C34 C29 118(2) . .
C29' C34' C33' 125(2) . .

loop_
_geom_bond_atom_site_label_1
_geom_bond_atom_site_label_2
_geom_bond_distance
_geom_bond_site_symmetry_2
La1 N1 2.371(4) .
La1 O1 2.376(3) 3_666
La1 N2 2.399(4) .
La1 O1 2.492(3) .
La1 O2 2.591(4) .
La1 C1 2.993(5) .
La1 Si1 3.5089(17) .
La1 Si2 3.5252(17) .
La1 La1 3.9503(6) 3_666
Si1 N2 1.706(5) .
Si1 C24 1.863(7) .
Si1 C25 1.864(8) .
Si1 C23 1.866(9) .
Si2 N2 1.703(5) .
Si2 C26 1.869(7) .
Si2 C28 1.878(7) .
Si2 C27 1.890(7) .
O1 C1 1.370(6) .
O1 La1 2.376(3) 3_666
O2 C9 1.404(7) .
O2 C14 1.438(7) .
N1 C8 1.384(6) .
N1 C7 1.456(7) .
C1 C6 1.417(7) .
C1 C2 1.421(7) .
C2 C3 1.397(7) .
C2 C15 1.526(7) .
C3 C4 1.388(8) .
C3 H3 0.9400 .
C4 C5 1.375(8) .
C4 C19 1.528(10) .
C5 C6 1.383(7) .
C5 H5 0.9400 .
C6 C7 1.504(7) .
C7 H7A 0.9800 .
C7 H7B 0.9800 .
C8 C13 1.401(9) .
C8 C9 1.419(8) .
C9 C10 1.371(8) .
C10 C11 1.395(12) .
C10 H10 0.9400 .
C11 C12 1.347(12) .
C11 H11 0.9400 .
C12 C13 1.393(9) .
C12 H12 0.9400 .
C13 H13 0.9400 .
C14 H14A 0.9700 .
C14 H14B 0.9700 .
C14 H14C 0.9700 .
C15 C16 1.535(8) .
C15 C18 1.540(8) .
C15 C17 1.541(8) .
C16 H16A 0.9700 .
C16 H16B 0.9700 .
C16 H16C 0.9700 .
C17 H17A 0.9700 .
C17 H17B 0.9700 .
C17 H17C 0.9700 .
C18 H18A 0.9700 .
C18 H18B 0.9700 .
C18 H18C 0.9700 .
C19 C20 1.451(15) .
C19 C21 1.507(15) .
C19 C22 1.522(15) .
C20 H20A 0.9700 .
C20 H20B 0.9700 .
C20 H20C 0.9700 .
C21 H21A 0.9700 .
C21 H21B 0.9700 .
C21 H21C 0.9700 .
C22 H22A 0.9700 .
C22 H22B 0.9700 .
C22 H22C 0.9700 .
C23 H23A 0.9700 .
C23 H23B 0.9700 .
C23 H23C 0.9700 .
C24 H24A 0.9700 .
C24 H24B 0.9700 .
C24 H24C 0.9700 .
C25 H25A 0.9700 .
C25 H25B 0.9700 .
C25 H25C 0.9700 .
C26 H26A 0.9700 .
C26 H26B 0.9700 .
C26 H26C 0.9700 .
C27 H27A 0.9700 .
C27 H27B 0.9700 .
C27 H27C 0.9700 .
C28 H28A 0.9700 .
C28 H28B 0.9700 .
C28 H28C 0.9700 .
C29 C30 1.368(17) .
C29 C34 1.386(17) .
C29 C35 1.522(17) .
C29' C34' 1.379(17) .
C29' C30' 1.387(17) .
C29' C35' 1.537(17) .
C30 C31 1.400(17) .
C30' C31' 1.395(18) .
C31 C32 1.412(18) .
C31' C32' 1.387(18) .
C32 C33 1.388(18) .
C32' C33' 1.403(18) .
C33 C34 1.368(17) .
C33' C34' 1.434(17) .
